data_7123526
loop_
_publ_author_name
'Mehta, Meera'
'Goicoechea, Jose M.'

_publ_section_title
;
 Carboboration of isocyanates with tris(pentafluorophenyl)borane and
 evidence for dissociative FLP chemistry of an acid--base pair
;
_journal_name_full 'Chemical Communications'
_journal_paper_doi 10.1039/C9CC02707F
_journal_year 2019
_chemical_formula_moiety 'C33 H15 B F18 N2 O2'
_chemical_formula_sum 'C33 H15 B F18 N2 O2'
_chemical_formula_weight 824.28
_chemical_name_systematic
;
 cyclo-[B(C6F5)2N(C3H5CF3)C(O)N(C6H11)C(C6F5)O]
;
_space_group_crystal_system orthorhombic
_space_group_IT_number 19
_space_group_name_Hall 'P 2ac 2ab'
_space_group_name_H-M_alt 'P 21 21 21'
_symmetry_space_group_name_Hall 'P 2ac 2ab'
_symmetry_space_group_name_H-M 'P 21 21 21'
_atom_sites_solution_hydrogens geom
_audit_creation_method SHELXL-2018/1
_audit_update_record
;
2019-04-04 deposited with the CCDC.    2019-05-23 downloaded from the CCDC.
;
_cell_angle_alpha 90
_cell_angle_beta 90
_cell_angle_gamma 90
_cell_formula_units_Z 8
_cell_length_a 9.5724(2)
_cell_length_b 15.9011(3)
_cell_length_c 41.7343(6)
_cell_measurement_reflns_used 12920
_cell_measurement_temperature 150(2)
_cell_measurement_theta_max 75.6230
_cell_measurement_theta_min 2.1130
_cell_volume 6352.4(2)
_computing_cell_refinement 'CrysAlisPro 1.171.39.46 (Rigaku OD, 2018)'
_computing_data_collection 'CrysAlisPro 1.171.39.46 (Rigaku OD, 2018)'
_computing_data_reduction 'CrysAlisPro 1.171.39.46 (Rigaku OD, 2018)'
_computing_structure_refinement 'SHELXL-2018/1 (Sheldrick, 2018)'
_computing_structure_solution 'SHELXS-97 (Sheldrick, 1990)'
_diffrn_ambient_temperature 150(2)
_diffrn_detector_area_resol_mean 10.4102
_diffrn_measured_fraction_theta_full 1.000
_diffrn_measured_fraction_theta_max 0.991
_diffrn_measurement_device_type 'SuperNova, Dual, Cu at zero, Atlas'
_diffrn_measurement_method '\w scans'
_diffrn_radiation_monochromator mirror
_diffrn_radiation_source 'SuperNova (Cu) X-ray Source'
_diffrn_radiation_type CuK\a
_diffrn_radiation_wavelength 1.54184
_diffrn_reflns_av_R_equivalents 0.0383
_diffrn_reflns_av_unetI/netI 0.0404
_diffrn_reflns_Laue_measured_fraction_full 1.000
_diffrn_reflns_Laue_measured_fraction_max 0.991
_diffrn_reflns_limit_h_max 11
_diffrn_reflns_limit_h_min -12
_diffrn_reflns_limit_k_max 20
_diffrn_reflns_limit_k_min -20
_diffrn_reflns_limit_l_max 41
_diffrn_reflns_limit_l_min -52
_diffrn_reflns_number 44949
_diffrn_reflns_point_group_measured_fraction_full 0.985
_diffrn_reflns_point_group_measured_fraction_max 0.968
_diffrn_reflns_theta_full 67.684
_diffrn_reflns_theta_max 76.964
_diffrn_reflns_theta_min 2.117
_exptl_absorpt_coefficient_mu 1.629
_exptl_absorpt_correction_T_max 1.00000
_exptl_absorpt_correction_T_min 0.85439
_exptl_absorpt_correction_type multi-scan
_exptl_absorpt_process_details
;
CrysAlisPro 1.171.39.46 (Rigaku Oxford Diffraction, 2018)
Empirical absorption correction using spherical harmonics,
 implemented in SCALE3 ABSPACK scaling algorithm.
;
_exptl_crystal_colour colourless
_exptl_crystal_density_diffrn 1.724
_exptl_crystal_description block
_exptl_crystal_F_000 3280
_exptl_crystal_size_max 0.180
_exptl_crystal_size_mid 0.080
_exptl_crystal_size_min 0.080
_refine_diff_density_max 0.326
_refine_diff_density_min -0.362
_refine_diff_density_rms 0.043
_refine_ls_abs_structure_details
;
 Flack x determined using 3976 quotients [(I+)-(I-)]/[(I+)+(I-)]
 (Parsons, Flack and Wagner, Acta Cryst. B69 (2013) 249-259).
;
_refine_ls_abs_structure_Flack 0.00(5)
_refine_ls_extinction_method none
_refine_ls_goodness_of_fit_ref 0.999
_refine_ls_hydrogen_treatment constr
_refine_ls_matrix_type full
_refine_ls_number_parameters 1028
_refine_ls_number_reflns 12989
_refine_ls_number_restraints 0
_refine_ls_restrained_S_all 0.999
_refine_ls_R_factor_all 0.0547
_refine_ls_R_factor_gt 0.0419
_refine_ls_shift/su_max 0.000
_refine_ls_shift/su_mean 0.000
_refine_ls_structure_factor_coef Fsqd
_refine_ls_weighting_details 'w=1/[\s^2^(Fo^2^)+(0.0533P)^2^+1.2272P] where P=(Fo^2^+2Fc^2^)/3'
_refine_ls_weighting_scheme calc
_refine_ls_wR_factor_gt 0.1008
_refine_ls_wR_factor_ref 0.1110
_reflns_Friedel_coverage 0.758
_reflns_Friedel_fraction_full 0.966
_reflns_Friedel_fraction_max 0.939
_reflns_number_gt 10820
_reflns_number_total 12989
_reflns_threshold_expression 'I > 2\s(I)'
_cod_data_source_file c9cc02707f2.cif
_cod_data_source_block MM463
_cod_database_code 7123526
_shelx_shelxl_version_number 2018/1
_shelx_space_group_comment
;
The symmetry employed for this shelxl refinement is uniquely defined
by the following loop, which should always be used as a source of
symmetry information in preference to the above space-group names.
They are only intended as comments.
;
_shelx_estimated_absorpt_t_min 0.758
_shelx_estimated_absorpt_t_max 0.881

loop_
_space_group_symop_operation_xyz
'x, y, z'
'-x+1/2, -y, z+1/2'
'-x, y+1/2, -z+1/2'
'x+1/2, -y+1/2, -z'

loop_
_atom_site_label
_atom_site_type_symbol
_atom_site_fract_x
_atom_site_fract_y
_atom_site_fract_z
_atom_site_U_iso_or_equiv
_atom_site_adp_type
_atom_site_occupancy
_atom_site_site_symmetry_order
_atom_site_calc_flag
_atom_site_refinement_flags_posn
_atom_site_refinement_flags_adp
_atom_site_refinement_flags_occupancy
_atom_site_disorder_assembly
_atom_site_disorder_group
C1 C -0.0972(5) 0.6142(2) 0.11948(10) 0.0448(10) Uani 1 1 d . . . . .
C2 C 0.1093(5) 0.6681(3) 0.09231(9) 0.0457(10) Uani 1 1 d . . . . .
C3 C -0.0930(4) 0.8204(2) 0.09698(9) 0.0349(8) Uani 1 1 d . . . . .
C4 C -0.2150(4) 0.8016(2) 0.08070(9) 0.0380(8) Uani 1 1 d . . . . .
C5 C -0.2635(5) 0.8475(3) 0.05497(10) 0.0464(10) Uani 1 1 d . . . . .
C6 C -0.1886(6) 0.9148(3) 0.04372(10) 0.0479(11) Uani 1 1 d . . . . .
C7 C -0.0660(6) 0.9358(2) 0.05855(11) 0.0509(11) Uani 1 1 d . . . . .
C8 C -0.0209(5) 0.8898(2) 0.08469(10) 0.0415(9) Uani 1 1 d . . . . .
C9 C 0.0259(4) 0.8198(2) 0.15708(9) 0.0331(7) Uani 1 1 d . . . . .
C10 C -0.0594(4) 0.8811(2) 0.17020(9) 0.0363(8) Uani 1 1 d . . . . .
C11 C -0.0345(5) 0.9198(3) 0.19928(10) 0.0439(9) Uani 1 1 d . . . . .
C12 C 0.0837(5) 0.8985(3) 0.21633(9) 0.0458(10) Uani 1 1 d . . . . .
C13 C 0.1742(4) 0.8398(3) 0.20410(9) 0.0423(9) Uani 1 1 d . . . . .
C14 C 0.1445(4) 0.8016(2) 0.17497(9) 0.0381(8) Uani 1 1 d . . . . .
C15 C -0.1734(4) 0.6840(2) 0.16625(9) 0.0376(8) Uani 1 1 d . . . . .
C16 C -0.2966(5) 0.7285(3) 0.16816(10) 0.0435(9) Uani 1 1 d . . . . .
H16 H -0.332132 0.755810 0.149622 0.052 Uiso 1 1 calc R U . . .
C17 C -0.3693(6) 0.7340(3) 0.19675(11) 0.0543(11) Uani 1 1 d . . . . .
H17 H -0.454126 0.764970 0.197796 0.065 Uiso 1 1 calc R U . . .
C18 C -0.3178(6) 0.6942(3) 0.22389(12) 0.0578(12) Uani 1 1 d . . . . .
H18 H -0.366465 0.698316 0.243666 0.069 Uiso 1 1 calc R U . . .
C19 C -0.1966(6) 0.6489(3) 0.22197(11) 0.0563(13) Uani 1 1 d . . . . .
H19 H -0.162955 0.620928 0.240543 0.068 Uiso 1 1 calc R U . . .
C20 C -0.1211(5) 0.6427(2) 0.19347(10) 0.0470(10) Uani 1 1 d . . . . .
C21 C 0.0074(8) 0.5899(3) 0.19449(12) 0.0713(18) Uani 1 1 d . . . . .
C22 C -0.0388(10) 0.5361(5) 0.0719(2) 0.0343(13) Uani 0.500(6) 1 d . . P A 1
H22 H -0.124371 0.510964 0.081755 0.041 Uiso 0.500(6) 1 calc R U P A 1
C23 C -0.0781(14) 0.5697(9) 0.0400(4) 0.044(2) Uani 0.500(6) 1 d . . P A 1
H23A H 0.005108 0.594191 0.029395 0.053 Uiso 0.500(6) 1 calc R U P A 1
H23B H -0.148709 0.614715 0.042490 0.053 Uiso 0.500(6) 1 calc R U P A 1
C25 C -0.0320(12) 0.4239(6) 0.0174(2) 0.0479(17) Uani 0.500(6) 1 d . . P A 1
H25A H -0.071277 0.375602 0.005421 0.057 Uiso 0.500(6) 1 calc R U P A 1
H25B H 0.051001 0.443984 0.005471 0.057 Uiso 0.500(6) 1 calc R U P A 1
C24 C -0.141(3) 0.495(3) 0.0181(8) 0.043(4) Uani 0.500(6) 1 d . . P A 1
H24A H -0.229875 0.473803 0.027329 0.052 Uiso 0.500(6) 1 calc R U P A 1
H24B H -0.159724 0.515174 -0.003906 0.052 Uiso 0.500(6) 1 calc R U P A 1
C26 C 0.0144(18) 0.3936(12) 0.0501(5) 0.049(3) Uani 0.500(6) 1 d . . P A 1
H26A H 0.085241 0.348829 0.047428 0.059 Uiso 0.500(6) 1 calc R U P A 1
H26B H -0.066683 0.368914 0.061448 0.059 Uiso 0.500(6) 1 calc R U P A 1
C27 C 0.078(4) 0.466(3) 0.0714(11) 0.039(4) Uani 0.500(6) 1 d . . P A 1
H27A H 0.098394 0.445899 0.093350 0.047 Uiso 0.500(6) 1 calc R U P A 1
H27B H 0.165518 0.488157 0.061820 0.047 Uiso 0.500(6) 1 calc R U P A 1
C22A C 0.0189(10) 0.5539(5) 0.0643(2) 0.0343(13) Uani 0.500(6) 1 d . . P A 2
H22A H 0.092057 0.575201 0.049200 0.041 Uiso 0.500(6) 1 calc R U P A 2
C23A C -0.1229(14) 0.5519(9) 0.0474(4) 0.044(2) Uani 0.500(6) 1 d . . P A 2
H23C H -0.196928 0.534316 0.062541 0.053 Uiso 0.500(6) 1 calc R U P A 2
H23D H -0.146601 0.608421 0.039027 0.053 Uiso 0.500(6) 1 calc R U P A 2
C24A C -0.112(3) 0.492(3) 0.0214(8) 0.043(4) Uani 0.500(6) 1 d . . P A 2
H24C H -0.041788 0.513466 0.005902 0.052 Uiso 0.500(6) 1 calc R U P A 2
H24D H -0.202917 0.489984 0.010124 0.052 Uiso 0.500(6) 1 calc R U P A 2
C25A C -0.0711(12) 0.4029(6) 0.0312(2) 0.0479(17) Uani 0.500(6) 1 d . . P A 2
H25C H -0.143108 0.378693 0.045504 0.057 Uiso 0.500(6) 1 calc R U P A 2
H25D H -0.062754 0.366624 0.012019 0.057 Uiso 0.500(6) 1 calc R U P A 2
C26A C 0.0666(18) 0.4079(12) 0.0483(5) 0.049(3) Uani 0.500(6) 1 d . . P A 2
H26C H 0.091817 0.351905 0.056959 0.059 Uiso 0.500(6) 1 calc R U P A 2
H26D H 0.140625 0.425663 0.033212 0.059 Uiso 0.500(6) 1 calc R U P A 2
C27A C 0.055(5) 0.470(3) 0.0749(11) 0.039(4) Uani 0.500(6) 1 d . . P A 2
H27C H -0.017284 0.449949 0.090162 0.047 Uiso 0.500(6) 1 calc R U P A 2
H27D H 0.144962 0.471866 0.086528 0.047 Uiso 0.500(6) 1 calc R U P A 2
C28 C 0.2363(5) 0.6562(3) 0.07210(9) 0.0485(11) Uani 1 1 d . . . . .
C29 C 0.2545(5) 0.7042(3) 0.04475(10) 0.0481(11) Uani 1 1 d . . . . .
C30 C 0.3749(5) 0.6984(3) 0.02721(10) 0.0474(10) Uani 1 1 d . . . . .
C31 C 0.4793(5) 0.6442(3) 0.03678(11) 0.0489(10) Uani 1 1 d . . . . .
C32 C 0.4650(5) 0.5974(3) 0.06434(11) 0.0506(11) Uani 1 1 d . . . . .
C33 C 0.3446(5) 0.6044(3) 0.08159(10) 0.0502(11) Uani 1 1 d . . . . .
C101 C 0.6251(4) 0.7693(2) 0.35198(9) 0.0315(7) Uani 1 1 d . . . . .
C102 C 0.3733(4) 0.7520(2) 0.35127(8) 0.0311(7) Uani 1 1 d . . . . .
C103 C 0.5181(4) 0.5701(2) 0.39480(9) 0.0349(8) Uani 1 1 d . . . . .
C104 C 0.4869(4) 0.5175(3) 0.36948(10) 0.0425(9) Uani 1 1 d . . . . .
C105 C 0.5113(5) 0.4315(3) 0.36966(12) 0.0481(10) Uani 1 1 d . . . . .
C106 C 0.5681(5) 0.3953(3) 0.39648(13) 0.0525(11) Uani 1 1 d . . . . .
C107 C 0.6019(5) 0.4442(3) 0.42214(11) 0.0475(10) Uani 1 1 d . . . . .
C108 C 0.5775(4) 0.5292(2) 0.42094(10) 0.0404(9) Uani 1 1 d . . . . .
C109 C 0.4713(4) 0.7231(2) 0.42488(9) 0.0337(7) Uani 1 1 d . . . . .
C110 C 0.3722(4) 0.6928(3) 0.44641(9) 0.0396(8) Uani 1 1 d . . . . .
C111 C 0.3363(5) 0.7329(3) 0.47449(10) 0.0464(10) Uani 1 1 d . . . . .
C112 C 0.3987(5) 0.8085(3) 0.48217(10) 0.0488(10) Uani 1 1 d . . . . .
C113 C 0.4951(5) 0.8427(3) 0.46152(10) 0.0461(10) Uani 1 1 d . . . . .
C114 C 0.5276(4) 0.8004(2) 0.43347(9) 0.0392(8) Uani 1 1 d . . . . .
C115 C 0.7692(4) 0.6706(2) 0.37715(9) 0.0336(7) Uani 1 1 d . . . . .
C116 C 0.8350(4) 0.6859(3) 0.40607(10) 0.0408(9) Uani 1 1 d . . . . .
H116 H 0.786103 0.714987 0.422493 0.049 Uiso 1 1 calc R U . . .
C117 C 0.9711(5) 0.6595(3) 0.41153(10) 0.0441(9) Uani 1 1 d . . . . .
H117 H 1.014739 0.670515 0.431530 0.053 Uiso 1 1 calc R U . . .
C118 C 1.0432(4) 0.6169(3) 0.38769(10) 0.0434(9) Uani 1 1 d . . . . .
H118 H 1.136440 0.598750 0.391261 0.052 Uiso 1 1 calc R U . . .
C119 C 0.9785(4) 0.6011(3) 0.35878(10) 0.0419(9) Uani 1 1 d . . . . .
H119 H 1.028109 0.572276 0.342394 0.050 Uiso 1 1 calc R U . . .
C120 C 0.8412(4) 0.6269(2) 0.35328(9) 0.0369(8) Uani 1 1 d . . . . .
C121 C 0.7799(5) 0.6004(3) 0.32182(10) 0.0431(9) Uani 1 1 d . . . . .
C122 C 0.4705(4) 0.8756(2) 0.32326(9) 0.0340(8) Uani 1 1 d . . . . .
H122 H 0.368407 0.888429 0.321866 0.041 Uiso 1 1 calc R U . . .
C123 C 0.5200(4) 0.8603(2) 0.28907(9) 0.0385(8) Uani 1 1 d . . . . .
H12A H 0.467456 0.812878 0.279544 0.046 Uiso 1 1 calc R U . . .
H12B H 0.620505 0.845516 0.289095 0.046 Uiso 1 1 calc R U . . .
C124 C 0.4967(5) 0.9399(3) 0.26924(11) 0.0511(11) Uani 1 1 d . . . . .
H12C H 0.534332 0.931449 0.247379 0.061 Uiso 1 1 calc R U . . .
H12D H 0.395252 0.951011 0.267393 0.061 Uiso 1 1 calc R U . . .
C125 C 0.5681(5) 1.0155(3) 0.28462(12) 0.0561(12) Uani 1 1 d . . . . .
H12E H 0.670303 1.006051 0.285202 0.067 Uiso 1 1 calc R U . . .
H12F H 0.549923 1.066361 0.271615 0.067 Uiso 1 1 calc R U . . .
C126 C 0.5141(5) 1.0290(2) 0.31850(12) 0.0513(11) Uani 1 1 d . . . . .
H12G H 0.412813 1.041444 0.317737 0.062 Uiso 1 1 calc R U . . .
H12H H 0.561975 1.078025 0.328129 0.062 Uiso 1 1 calc R U . . .
C127 C 0.5388(5) 0.9514(2) 0.33949(10) 0.0435(9) Uani 1 1 d . . . . .
H12I H 0.640256 0.941476 0.342088 0.052 Uiso 1 1 calc R U . . .
H12J H 0.497483 0.960215 0.360981 0.052 Uiso 1 1 calc R U . . .
C128 C 0.2366(4) 0.7712(2) 0.33626(8) 0.0300(7) Uani 1 1 d . . . . .
C129 C 0.1436(4) 0.8249(2) 0.35118(8) 0.0332(7) Uani 1 1 d . . . . .
C130 C 0.0239(4) 0.8528(2) 0.33630(9) 0.0337(7) Uani 1 1 d . . . . .
C131 C -0.0044(4) 0.8246(2) 0.30567(9) 0.0352(8) Uani 1 1 d . . . . .
C132 C 0.0822(4) 0.7675(2) 0.29102(9) 0.0356(8) Uani 1 1 d . . . . .
C133 C 0.2025(4) 0.7415(2) 0.30608(9) 0.0339(7) Uani 1 1 d . . . . .
B1 B -0.0190(4) 0.7659(2) 0.12587(10) 0.0333(8) Uani 1 1 d . . . . .
B101 B 0.5049(4) 0.6713(3) 0.39161(10) 0.0320(8) Uani 1 1 d . . . . .
N1 N -0.0969(4) 0.68602(18) 0.13641(7) 0.0360(7) Uani 1 1 d . . . . .
N2 N 0.0046(4) 0.6139(2) 0.09264(9) 0.0495(9) Uani 1 1 d . . . . .
N101 N 0.6304(3) 0.70276(18) 0.37200(7) 0.0309(6) Uani 1 1 d . . . . .
N102 N 0.4839(3) 0.79782(18) 0.34400(7) 0.0310(6) Uani 1 1 d . . . . .
O1 O -0.1643(4) 0.55150(18) 0.12455(8) 0.0599(9) Uani 1 1 d . . . . .
O2 O 0.1146(3) 0.73374(17) 0.10945(6) 0.0407(6) Uani 1 1 d . . . . .
O101 O 0.7224(3) 0.80353(17) 0.33979(7) 0.0433(6) Uani 1 1 d . . . . .
O102 O 0.3755(3) 0.69062(16) 0.37067(6) 0.0339(5) Uani 1 1 d . . . . .
F1 F -0.2937(3) 0.73450(16) 0.08939(6) 0.0487(6) Uani 1 1 d . . . . .
F2 F -0.3823(3) 0.82545(19) 0.04002(6) 0.0612(7) Uani 1 1 d . . . . .
F3 F -0.2325(4) 0.95786(18) 0.01822(6) 0.0689(9) Uani 1 1 d . . . . .
F4 F 0.0122(4) 0.99949(17) 0.04714(7) 0.0706(9) Uani 1 1 d . . . . .
F5 F 0.1003(3) 0.91313(16) 0.09838(6) 0.0530(6) Uani 1 1 d . . . . .
F6 F -0.1768(3) 0.90491(15) 0.15449(6) 0.0477(6) Uani 1 1 d . . . . .
F7 F -0.1228(3) 0.97775(17) 0.21072(6) 0.0596(7) Uani 1 1 d . . . . .
F8 F 0.1120(3) 0.93500(18) 0.24438(6) 0.0607(7) Uani 1 1 d . . . . .
F9 F 0.2894(3) 0.81924(19) 0.22057(6) 0.0584(7) Uani 1 1 d . . . . .
F10 F 0.2368(3) 0.74336(17) 0.16512(6) 0.0515(6) Uani 1 1 d . . . . .
F11 F 0.1528(3) 0.75629(17) 0.03570(6) 0.0581(7) Uani 1 1 d . . . . .
F12 F 0.3904(3) 0.7455(2) 0.00082(6) 0.0603(7) Uani 1 1 d . . . . .
F13 F 0.5956(3) 0.6380(2) 0.01946(7) 0.0670(8) Uani 1 1 d . . . . .
F14 F 0.5674(3) 0.5470(2) 0.07386(7) 0.0679(8) Uani 1 1 d . . . . .
F15 F 0.3299(3) 0.5592(2) 0.10871(6) 0.0659(8) Uani 1 1 d . . . . .
F16 F -0.0278(6) 0.5105(2) 0.19997(9) 0.127(2) Uani 1 1 d . . . . .
F17 F 0.0859(3) 0.58802(17) 0.16827(8) 0.0631(8) Uani 1 1 d . . . . .
F18 F 0.0889(6) 0.6132(4) 0.21794(12) 0.191(4) Uani 1 1 d . . . . .
F101 F 0.4329(3) 0.54861(16) 0.34210(6) 0.0535(6) Uani 1 1 d . . . . .
F102 F 0.4840(3) 0.38503(17) 0.34355(8) 0.0658(8) Uani 1 1 d . . . . .
F103 F 0.5915(4) 0.31190(16) 0.39709(8) 0.0719(9) Uani 1 1 d . . . . .
F104 F 0.6611(3) 0.40867(17) 0.44825(7) 0.0644(8) Uani 1 1 d . . . . .
F105 F 0.6171(3) 0.57472(16) 0.44676(6) 0.0506(6) Uani 1 1 d . . . . .
F106 F 0.3066(3) 0.61934(16) 0.44023(6) 0.0476(6) Uani 1 1 d . . . . .
F107 F 0.2395(3) 0.7002(2) 0.49405(6) 0.0628(8) Uani 1 1 d . . . . .
F108 F 0.3657(4) 0.8473(2) 0.50952(6) 0.0675(8) Uani 1 1 d . . . . .
F109 F 0.5554(3) 0.91638(17) 0.46845(7) 0.0605(7) Uani 1 1 d . . . . .
F110 F 0.6206(3) 0.84013(14) 0.41427(6) 0.0481(6) Uani 1 1 d . . . . .
F111 F 0.1757(2) 0.85407(15) 0.38063(5) 0.0428(5) Uani 1 1 d . . . . .
F112 F -0.0589(2) 0.90836(15) 0.35064(6) 0.0444(5) Uani 1 1 d . . . . .
F113 F -0.1147(2) 0.85306(16) 0.28968(6) 0.0463(6) Uani 1 1 d . . . . .
F114 F 0.0522(3) 0.73999(17) 0.26145(5) 0.0491(6) Uani 1 1 d . . . . .
F115 F 0.2903(3) 0.68811(16) 0.29116(6) 0.0468(6) Uani 1 1 d . . . . .
F116 F 0.8770(3) 0.6000(2) 0.29840(6) 0.0651(8) Uani 1 1 d . . . . .
F117 F 0.6729(4) 0.6457(2) 0.31076(7) 0.0725(9) Uani 1 1 d . . . . .
F118 F 0.7335(3) 0.52111(18) 0.32287(7) 0.0633(7) Uani 1 1 d . . . . .

loop_
_atom_site_aniso_label
_atom_site_aniso_U_11
_atom_site_aniso_U_22
_atom_site_aniso_U_33
_atom_site_aniso_U_23
_atom_site_aniso_U_13
_atom_site_aniso_U_12
C1 0.054(2) 0.0337(18) 0.046(2) -0.0123(18) -0.020(2) 0.0119(17)
C2 0.057(2) 0.051(2) 0.0287(19) -0.0102(17) -0.0118(18) 0.023(2)
C3 0.0403(19) 0.0306(16) 0.0339(18) -0.0044(15) -0.0023(15) 0.0052(15)
C4 0.044(2) 0.0374(18) 0.0329(19) -0.0039(15) 0.0001(16) 0.0037(16)
C5 0.054(2) 0.049(2) 0.036(2) -0.0081(18) -0.0093(19) 0.011(2)
C6 0.074(3) 0.0370(19) 0.033(2) -0.0037(17) -0.007(2) 0.014(2)
C7 0.079(3) 0.0304(19) 0.044(2) -0.0013(17) 0.007(2) 0.000(2)
C8 0.049(2) 0.0328(17) 0.043(2) -0.0065(16) -0.0030(18) -0.0011(17)
C9 0.0352(17) 0.0308(16) 0.0333(18) -0.0056(14) 0.0011(15) -0.0003(14)
C10 0.0314(17) 0.0378(18) 0.040(2) -0.0038(16) 0.0011(16) -0.0028(15)
C11 0.052(2) 0.0372(18) 0.042(2) -0.0097(17) 0.0158(19) -0.0024(17)
C12 0.060(3) 0.047(2) 0.0298(19) -0.0104(17) 0.0029(18) -0.015(2)
C13 0.043(2) 0.050(2) 0.034(2) -0.0006(17) -0.0046(17) -0.0092(18)
C14 0.0377(19) 0.0403(19) 0.0363(19) -0.0053(16) -0.0001(16) -0.0006(16)
C15 0.049(2) 0.0278(16) 0.036(2) 0.0004(15) -0.0070(17) -0.0039(15)
C16 0.050(2) 0.038(2) 0.042(2) 0.0052(17) -0.0023(18) -0.0023(18)
C17 0.057(3) 0.051(2) 0.054(3) 0.002(2) 0.009(2) -0.004(2)
C18 0.072(3) 0.056(3) 0.045(3) 0.003(2) 0.004(2) -0.019(2)
C19 0.082(4) 0.044(2) 0.043(2) 0.011(2) -0.014(2) -0.015(2)
C20 0.068(3) 0.0290(17) 0.044(2) -0.0013(16) -0.019(2) -0.0049(19)
C21 0.119(5) 0.049(3) 0.046(3) -0.009(2) -0.031(3) 0.035(3)
C22 0.040(4) 0.033(3) 0.030(4) -0.010(3) 0.002(3) -0.004(3)
C23 0.052(7) 0.032(5) 0.048(7) -0.009(4) -0.011(5) 0.002(4)
C25 0.062(5) 0.042(4) 0.040(5) -0.013(3) 0.001(4) -0.006(3)
C24 0.038(12) 0.055(3) 0.036(5) -0.014(4) -0.020(7) -0.003(8)
C26 0.075(11) 0.027(6) 0.045(3) -0.009(4) -0.005(7) -0.002(6)
C27 0.039(12) 0.030(3) 0.049(9) -0.004(5) -0.003(7) 0.008(7)
C22A 0.040(4) 0.033(3) 0.030(4) -0.010(3) 0.002(3) -0.004(3)
C23A 0.052(7) 0.032(5) 0.048(7) -0.009(4) -0.011(5) 0.002(4)
C24A 0.038(12) 0.055(3) 0.036(5) -0.014(4) -0.020(7) -0.003(8)
C25A 0.062(5) 0.042(4) 0.040(5) -0.013(3) 0.001(4) -0.006(3)
C26A 0.075(11) 0.027(6) 0.045(3) -0.009(4) -0.005(7) -0.002(6)
C27A 0.039(12) 0.030(3) 0.049(9) -0.004(5) -0.003(7) 0.008(7)
C28 0.062(3) 0.054(2) 0.0299(19) -0.0103(18) -0.0071(19) 0.027(2)
C29 0.065(3) 0.046(2) 0.033(2) -0.0098(17) -0.0166(19) 0.023(2)
C30 0.063(3) 0.048(2) 0.031(2) -0.0068(17) -0.0094(19) 0.008(2)
C31 0.051(2) 0.055(2) 0.041(2) -0.008(2) -0.002(2) 0.009(2)
C32 0.053(3) 0.049(2) 0.049(2) -0.004(2) -0.008(2) 0.022(2)
C33 0.064(3) 0.055(2) 0.032(2) -0.0025(18) -0.006(2) 0.021(2)
C101 0.0308(16) 0.0297(15) 0.0341(18) 0.0010(14) 0.0003(14) -0.0024(13)
C102 0.0339(17) 0.0326(16) 0.0268(16) -0.0022(14) -0.0021(14) 0.0006(14)
C103 0.0315(17) 0.0340(17) 0.039(2) 0.0057(15) 0.0027(15) -0.0049(14)
C104 0.041(2) 0.0405(19) 0.046(2) 0.0054(17) -0.0021(18) -0.0085(17)
C105 0.044(2) 0.0367(19) 0.064(3) -0.0078(19) 0.005(2) -0.0105(17)
C106 0.049(2) 0.0332(19) 0.075(3) 0.009(2) 0.008(2) -0.0022(18)
C107 0.047(2) 0.041(2) 0.055(3) 0.0160(19) 0.006(2) 0.0042(18)
C108 0.040(2) 0.0380(19) 0.044(2) 0.0087(17) 0.0050(17) -0.0030(16)
C109 0.0338(17) 0.0394(18) 0.0280(17) 0.0051(15) -0.0019(14) 0.0000(14)
C110 0.0377(19) 0.046(2) 0.0349(19) 0.0087(17) -0.0033(16) -0.0006(16)
C111 0.042(2) 0.065(3) 0.0318(19) 0.014(2) 0.0058(17) 0.015(2)
C112 0.056(3) 0.060(3) 0.030(2) -0.0021(19) -0.0025(19) 0.019(2)
C113 0.048(2) 0.047(2) 0.043(2) -0.0062(18) -0.0103(19) 0.0108(19)
C114 0.0409(19) 0.0410(19) 0.0356(19) 0.0034(16) -0.0002(16) 0.0012(16)
C115 0.0339(17) 0.0321(16) 0.0349(18) 0.0069(15) 0.0002(15) -0.0025(14)
C116 0.0403(19) 0.044(2) 0.038(2) 0.0037(17) -0.0033(17) -0.0032(17)
C117 0.043(2) 0.049(2) 0.040(2) 0.0032(18) -0.0094(18) -0.0001(18)
C118 0.0331(19) 0.044(2) 0.053(2) 0.0087(19) -0.0051(18) 0.0005(16)
C119 0.0368(19) 0.043(2) 0.046(2) 0.0009(18) 0.0019(17) 0.0014(16)
C120 0.0375(18) 0.0353(18) 0.038(2) 0.0034(16) -0.0017(16) -0.0022(15)
C121 0.043(2) 0.043(2) 0.043(2) -0.0031(18) 0.0001(18) 0.0029(17)
C122 0.0337(17) 0.0304(16) 0.038(2) 0.0060(15) -0.0048(15) -0.0021(14)
C123 0.0403(19) 0.0400(19) 0.0351(19) 0.0028(16) -0.0058(17) -0.0048(16)
C124 0.054(3) 0.055(2) 0.045(2) 0.018(2) -0.006(2) -0.005(2)
C125 0.056(3) 0.046(2) 0.066(3) 0.024(2) -0.004(2) -0.010(2)
C126 0.058(3) 0.0280(17) 0.068(3) 0.0075(19) -0.011(2) -0.0062(18)
C127 0.051(2) 0.0330(17) 0.047(2) -0.0013(17) -0.0091(19) -0.0045(16)
C128 0.0318(16) 0.0307(16) 0.0276(17) 0.0022(14) -0.0028(14) -0.0043(13)
C129 0.0356(18) 0.0383(18) 0.0256(16) -0.0019(15) -0.0031(14) -0.0042(15)
C130 0.0291(16) 0.0343(16) 0.0377(19) -0.0010(15) 0.0011(14) -0.0007(14)
C131 0.0295(17) 0.0431(19) 0.0331(18) 0.0076(16) -0.0054(15) -0.0067(15)
C132 0.0366(18) 0.0438(19) 0.0265(17) -0.0010(15) -0.0031(15) -0.0113(15)
C133 0.0352(18) 0.0350(17) 0.0315(18) -0.0031(15) 0.0004(15) -0.0039(15)
B1 0.0338(19) 0.0321(18) 0.034(2) -0.0057(17) -0.0051(17) 0.0045(15)
B101 0.0332(19) 0.0331(18) 0.0295(19) 0.0054(16) -0.0032(16) -0.0048(16)
N1 0.0462(18) 0.0265(13) 0.0355(16) -0.0053(13) -0.0085(14) 0.0046(13)
N2 0.061(2) 0.0456(18) 0.0421(19) -0.0212(16) -0.0204(17) 0.0223(17)
N101 0.0321(14) 0.0310(13) 0.0298(15) 0.0050(12) -0.0014(12) -0.0024(12)
N102 0.0307(14) 0.0296(13) 0.0328(15) 0.0024(12) -0.0012(12) -0.0019(12)
O1 0.071(2) 0.0325(14) 0.077(2) -0.0138(15) -0.0289(19) -0.0012(14)
O2 0.0433(14) 0.0471(15) 0.0316(13) -0.0116(12) -0.0043(12) 0.0128(12)
O101 0.0331(13) 0.0425(14) 0.0543(17) 0.0170(13) 0.0024(12) -0.0039(11)
O102 0.0327(12) 0.0355(12) 0.0334(13) 0.0066(11) -0.0025(10) -0.0048(10)
F1 0.0455(13) 0.0528(14) 0.0476(13) 0.0046(11) -0.0118(11) -0.0099(11)
F2 0.0604(16) 0.0745(18) 0.0486(14) -0.0019(14) -0.0235(13) 0.0107(15)
F3 0.111(3) 0.0548(15) 0.0409(14) 0.0094(12) -0.0135(16) 0.0185(17)
F4 0.109(3) 0.0452(14) 0.0574(16) 0.0084(13) 0.0043(17) -0.0165(17)
F5 0.0528(15) 0.0478(13) 0.0584(15) 0.0002(12) -0.0049(12) -0.0137(12)
F6 0.0420(12) 0.0483(13) 0.0529(14) -0.0107(11) 0.0007(11) 0.0108(10)
F7 0.0659(17) 0.0553(15) 0.0575(15) -0.0230(13) 0.0148(14) 0.0083(14)
F8 0.0777(19) 0.0693(17) 0.0350(12) -0.0203(12) -0.0003(13) -0.0137(15)
F9 0.0529(15) 0.0790(18) 0.0434(13) -0.0064(13) -0.0168(12) -0.0022(14)
F10 0.0456(13) 0.0614(15) 0.0476(13) -0.0143(12) -0.0108(11) 0.0187(12)
F11 0.0709(18) 0.0579(15) 0.0455(13) -0.0006(12) -0.0167(13) 0.0289(14)
F12 0.0751(19) 0.0658(16) 0.0399(12) 0.0090(12) -0.0089(13) 0.0005(15)
F13 0.0575(17) 0.080(2) 0.0635(17) 0.0016(15) 0.0087(14) 0.0123(15)
F14 0.0570(17) 0.0752(19) 0.0715(19) 0.0093(16) -0.0048(14) 0.0318(15)
F15 0.0738(19) 0.0800(19) 0.0440(14) 0.0154(14) -0.0005(14) 0.0342(16)
F16 0.246(6) 0.0512(17) 0.084(2) 0.0318(17) 0.080(3) 0.062(3)
F17 0.0588(17) 0.0509(15) 0.080(2) 0.0133(14) -0.0203(15) 0.0074(13)
F18 0.200(5) 0.229(6) 0.143(4) -0.132(4) -0.136(4) 0.167(5)
F101 0.0632(16) 0.0493(13) 0.0480(14) -0.0056(12) -0.0181(13) -0.0039(12)
F102 0.0664(18) 0.0457(13) 0.085(2) -0.0201(14) -0.0050(16) -0.0074(13)
F103 0.078(2) 0.0335(12) 0.104(2) 0.0076(15) 0.0125(19) 0.0054(13)
F104 0.0753(19) 0.0524(15) 0.0654(17) 0.0250(14) -0.0009(15) 0.0149(14)
F105 0.0633(16) 0.0520(14) 0.0364(12) 0.0087(11) -0.0084(12) 0.0081(12)
F106 0.0423(13) 0.0535(13) 0.0470(13) 0.0106(11) 0.0051(11) -0.0103(11)
F107 0.0582(16) 0.087(2) 0.0435(14) 0.0167(14) 0.0190(13) 0.0072(15)
F108 0.085(2) 0.084(2) 0.0335(13) -0.0098(13) 0.0005(14) 0.0289(18)
F109 0.0760(19) 0.0474(13) 0.0581(16) -0.0161(12) -0.0108(15) 0.0035(14)
F110 0.0556(14) 0.0382(11) 0.0507(13) -0.0018(10) 0.0061(12) -0.0113(11)
F111 0.0444(12) 0.0508(13) 0.0333(11) -0.0117(10) -0.0033(10) 0.0047(10)
F112 0.0360(11) 0.0486(12) 0.0486(13) -0.0057(11) 0.0003(10) 0.0061(10)
F113 0.0314(10) 0.0640(14) 0.0436(13) 0.0135(12) -0.0076(10) -0.0047(11)
F114 0.0490(14) 0.0679(16) 0.0302(11) -0.0080(11) -0.0077(10) -0.0103(12)
F115 0.0449(13) 0.0527(13) 0.0429(12) -0.0125(11) -0.0007(10) 0.0044(11)
F116 0.0644(18) 0.090(2) 0.0412(14) -0.0069(14) 0.0097(13) -0.0056(16)
F117 0.081(2) 0.085(2) 0.0524(16) -0.0235(15) -0.0285(15) 0.0350(18)
F118 0.0709(19) 0.0568(16) 0.0623(16) -0.0170(14) -0.0026(15) -0.0127(14)

loop_
_atom_type_symbol
_atom_type_description
_atom_type_scat_dispersion_real
_atom_type_scat_dispersion_imag
_atom_type_scat_source
C C 0.0181 0.0091 'International Tables Vol C Tables 4.2.6.8 and 6.1.1.4'
H H 0.0000 0.0000 'International Tables Vol C Tables 4.2.6.8 and 6.1.1.4'
B B 0.0090 0.0039 'International Tables Vol C Tables 4.2.6.8 and 6.1.1.4'
N N 0.0311 0.0180 'International Tables Vol C Tables 4.2.6.8 and 6.1.1.4'
O O 0.0492 0.0322 'International Tables Vol C Tables 4.2.6.8 and 6.1.1.4'
F F 0.0727 0.0534 'International Tables Vol C Tables 4.2.6.8 and 6.1.1.4'

loop_
_geom_angle_atom_site_label_1
_geom_angle_atom_site_label_2
_geom_angle_atom_site_label_3
_geom_angle
O1 C1 N1 127.8(5)
O1 C1 N2 118.6(4)
N1 C1 N2 113.5(4)
O2 C2 N2 124.2(4)
O2 C2 C28 113.0(4)
N2 C2 C28 122.8(4)
C4 C3 C8 114.0(4)
C4 C3 B1 127.6(3)
C8 C3 B1 118.2(3)
F1 C4 C5 116.0(4)
F1 C4 C3 120.5(3)
C5 C4 C3 123.5(4)
F2 C5 C6 119.2(4)
F2 C5 C4 120.5(4)
C6 C5 C4 120.3(4)
F3 C6 C7 120.4(4)
F3 C6 C5 120.6(4)
C7 C6 C5 118.9(4)
F4 C7 C6 120.0(4)
F4 C7 C8 120.2(5)
C6 C7 C8 119.7(4)
F5 C8 C7 117.3(4)
F5 C8 C3 119.1(4)
C7 C8 C3 123.6(4)
C10 C9 C14 114.6(3)
C10 C9 B1 122.3(3)
C14 C9 B1 122.6(3)
F6 C10 C11 116.3(4)
F6 C10 C9 119.7(3)
C11 C10 C9 124.0(4)
F7 C11 C12 120.2(4)
F7 C11 C10 120.7(4)
C12 C11 C10 119.1(4)
F8 C12 C13 119.7(4)
F8 C12 C11 120.8(4)
C13 C12 C11 119.5(4)
F9 C13 C12 119.6(4)
F9 C13 C14 120.7(4)
C12 C13 C14 119.6(4)
F10 C14 C13 115.8(4)
F10 C14 C9 121.1(3)
C13 C14 C9 123.1(4)
C16 C15 C20 119.9(4)
C16 C15 N1 118.2(3)
C20 C15 N1 121.8(4)
C15 C16 C17 120.9(4)
C15 C16 H16 119.6
C17 C16 H16 119.6
C16 C17 C18 119.7(5)
C16 C17 H17 120.1
C18 C17 H17 120.1
C19 C18 C17 119.6(5)
C19 C18 H18 120.2
C17 C18 H18 120.2
C18 C19 C20 121.8(4)
C18 C19 H19 119.1
C20 C19 H19 119.1
C19 C20 C15 118.1(4)
C19 C20 C21 116.3(4)
C15 C20 C21 125.5(4)
F18 C21 F16 107.0(5)
F18 C21 F17 106.6(7)
F16 C21 F17 105.3(4)
F18 C21 C20 110.8(4)
F16 C21 C20 109.3(6)
F17 C21 C20 117.2(4)
C23 C22 N2 106.2(8)
C23 C22 C27 115.0(19)
N2 C22 C27 112.0(19)
C23 C22 H22 107.8
N2 C22 H22 107.8
C27 C22 H22 107.8
C22 C23 C24 109.6(15)
C22 C23 H23A 109.8
C24 C23 H23A 109.8
C22 C23 H23B 109.8
C24 C23 H23B 109.8
H23A C23 H23B 108.2
C26 C25 C24 114.5(16)
C26 C25 H25A 108.6
C24 C25 H25A 108.6
C26 C25 H25B 108.6
C24 C25 H25B 108.6
H25A C25 H25B 107.6
C25 C24 C23 107.3(19)
C25 C24 H24A 110.3
C23 C24 H24A 110.3
C25 C24 H24B 110.3
C23 C24 H24B 110.3
H24A C24 H24B 108.5
C25 C26 C27 113(2)
C25 C26 H26A 109.0
C27 C26 H26A 109.0
C25 C26 H26B 109.0
C27 C26 H26B 109.0
H26A C26 H26B 107.8
C22 C27 C26 104(3)
C22 C27 H27A 110.9
C26 C27 H27A 110.9
C22 C27 H27B 110.9
C26 C27 H27B 110.9
H27A C27 H27B 108.9
C27A C22A N2 111(2)
C27A C22A C23A 109(2)
N2 C22A C23A 106.9(8)
C27A C22A H22A 109.8
N2 C22A H22A 109.8
C23A C22A H22A 109.8
C24A C23A C22A 107.1(16)
C24A C23A H23C 110.3
C22A C23A H23C 110.3
C24A C23A H23D 110.3
C22A C23A H23D 110.3
H23C C23A H23D 108.5
C23A C24A C25A 115(2)
C23A C24A H24C 108.5
C25A C24A H24C 108.5
C23A C24A H24D 108.5
C25A C24A H24D 108.5
H24C C24A H24D 107.5
C26A C25A C24A 107.6(16)
C26A C25A H25C 110.2
C24A C25A H25C 110.2
C26A C25A H25D 110.2
C24A C25A H25D 110.2
H25C C25A H25D 108.5
C27A C26A C25A 109(2)
C27A C26A H26C 109.9
C25A C26A H26C 109.9
C27A C26A H26D 109.9
C25A C26A H26D 109.9
H26C C26A H26D 108.3
C22A C27A C26A 114(3)
C22A C27A H27C 108.9
C26A C27A H27C 108.9
C22A C27A H27D 108.9
C26A C27A H27D 108.9
H27C C27A H27D 107.7
C33 C28 C29 118.1(4)
C33 C28 C2 121.7(4)
C29 C28 C2 119.9(4)
F11 C29 C30 120.4(4)
F11 C29 C28 119.0(4)
C30 C29 C28 120.7(4)
F12 C30 C29 119.7(4)
F12 C30 C31 120.4(4)
C29 C30 C31 119.9(4)
F13 C31 C32 119.8(4)
F13 C31 C30 119.7(4)
C32 C31 C30 120.5(4)
F14 C32 C33 121.1(4)
F14 C32 C31 120.2(4)
C33 C32 C31 118.7(4)
F15 C33 C32 119.2(4)
F15 C33 C28 118.7(4)
C32 C33 C28 122.1(4)
O101 C101 N101 126.4(3)
O101 C101 N102 118.9(3)
N101 C101 N102 114.7(3)
O102 C102 N102 123.9(3)
O102 C102 C128 116.3(3)
N102 C102 C128 119.8(3)
C104 C103 C108 113.9(3)
C104 C103 B101 121.5(3)
C108 C103 B101 124.1(3)
F101 C104 C103 120.6(3)
F101 C104 C105 115.5(4)
C103 C104 C105 123.9(4)
F102 C105 C106 120.5(4)
F102 C105 C104 120.4(4)
C106 C105 C104 119.0(4)
F103 C106 C107 120.5(5)
F103 C106 C105 119.7(5)
C107 C106 C105 119.7(4)
F104 C107 C106 119.7(4)
F104 C107 C108 120.8(4)
C106 C107 C108 119.5(4)
F105 C108 C107 116.8(4)
F105 C108 C103 119.3(3)
C107 C108 C103 124.0(4)
C114 C109 C110 113.9(4)
C114 C109 B101 125.8(3)
C110 C109 B101 120.3(3)
F106 C110 C111 116.5(4)
F106 C110 C109 119.5(4)
C111 C110 C109 123.9(4)
F107 C111 C110 120.7(4)
F107 C111 C112 119.8(4)
C110 C111 C112 119.5(4)
F108 C112 C113 120.7(5)
F108 C112 C111 119.9(4)
C113 C112 C111 119.3(4)
F109 C113 C112 120.1(4)
F109 C113 C114 120.8(4)
C112 C113 C114 119.2(4)
F110 C114 C113 114.9(4)
F110 C114 C109 121.0(3)
C113 C114 C109 124.1(4)
C116 C115 C120 119.0(4)
C116 C115 N101 119.2(3)
C120 C115 N101 121.7(3)
C115 C116 C117 121.2(4)
C115 C116 H116 119.4
C117 C116 H116 119.4
C118 C117 C116 119.8(4)
C118 C117 H117 120.1
C116 C117 H117 120.1
C119 C118 C117 119.6(4)
C119 C118 H118 120.2
C117 C118 H118 120.2
C118 C119 C120 120.8(4)
C118 C119 H119 119.6
C120 C119 H119 119.6
C119 C120 C115 119.6(4)
C119 C120 C121 115.5(4)
C115 C120 C121 124.8(4)
F117 C121 F118 105.4(4)
F117 C121 F116 106.3(4)
F118 C121 F116 104.4(3)
F117 C121 C120 116.9(3)
F118 C121 C120 111.5(4)
F116 C121 C120 111.5(4)
N102 C122 C123 112.3(3)
N102 C122 C127 110.7(3)
C123 C122 C127 114.1(3)
N102 C122 H122 106.4
C123 C122 H122 106.4
C127 C122 H122 106.4
C122 C123 C124 109.2(3)
C122 C123 H12A 109.8
C124 C123 H12A 109.8
C122 C123 H12B 109.8
C124 C123 H12B 109.8
H12A C123 H12B 108.3
C125 C124 C123 111.0(4)
C125 C124 H12C 109.4
C123 C124 H12C 109.4
C125 C124 H12D 109.4
C123 C124 H12D 109.4
H12C C124 H12D 108.0
C126 C125 C124 110.5(4)
C126 C125 H12E 109.5
C124 C125 H12E 109.5
C126 C125 H12F 109.5
C124 C125 H12F 109.5
H12E C125 H12F 108.1
C125 C126 C127 111.4(4)
C125 C126 H12G 109.3
C127 C126 H12G 109.3
C125 C126 H12H 109.3
C127 C126 H12H 109.3
H12G C126 H12H 108.0
C122 C127 C126 108.4(3)
C122 C127 H12I 110.0
C126 C127 H12I 110.0
C122 C127 H12J 110.0
C126 C127 H12J 110.0
H12I C127 H12J 108.4
C129 C128 C133 118.0(3)
C129 C128 C102 120.3(3)
C133 C128 C102 121.5(3)
F111 C129 C130 119.3(3)
F111 C129 C128 118.5(3)
C130 C129 C128 122.1(3)
F112 C130 C129 120.5(3)
F112 C130 C131 121.0(3)
C129 C130 C131 118.4(3)
F113 C131 C132 118.8(3)
F113 C131 C130 120.6(4)
C132 C131 C130 120.6(3)
F114 C132 C131 119.8(3)
F114 C132 C133 120.1(4)
C131 C132 C133 120.1(3)
F115 C133 C132 120.0(3)
F115 C133 C128 119.3(3)
C132 C133 C128 120.7(3)
O2 B1 N1 104.8(3)
O2 B1 C9 108.3(3)
N1 B1 C9 109.7(3)
O2 B1 C3 101.9(3)
N1 B1 C3 115.8(3)
C9 B1 C3 115.2(3)
N101 B101 O102 105.1(3)
N101 B101 C103 107.8(3)
O102 B101 C103 107.8(3)
N101 B101 C109 116.1(3)
O102 B101 C109 102.7(3)
C103 B101 C109 116.3(3)
C1 N1 C15 115.7(3)
C1 N1 B1 123.6(4)
C15 N1 B1 120.7(3)
C2 N2 C1 120.2(3)
C2 N2 C22A 109.3(5)
C1 N2 C22A 130.3(5)
C2 N2 C22 135.3(5)
C1 N2 C22 104.2(5)
C101 N101 C115 113.9(3)
C101 N101 B101 123.8(3)
C115 N101 B101 121.7(3)
C102 N102 C101 121.1(3)
C102 N102 C122 120.9(3)
C101 N102 C122 117.4(3)
C2 O2 B1 119.5(3)
C102 O102 B101 121.8(3)

loop_
_geom_bond_atom_site_label_1
_geom_bond_atom_site_label_2
_geom_bond_distance
C1 O1 1.205(6)
C1 N1 1.343(5)
C1 N2 1.485(6)
C2 O2 1.267(5)
C2 N2 1.322(6)
C2 C28 1.492(6)
C3 C4 1.384(5)
C3 C8 1.399(5)
C3 B1 1.645(5)
C4 F1 1.356(5)
C4 C5 1.380(6)
C5 F2 1.344(5)
C5 C6 1.370(7)
C6 F3 1.333(5)
C6 C7 1.369(7)
C7 F4 1.347(5)
C7 C8 1.382(6)
C8 F5 1.345(5)
C9 C10 1.384(5)
C9 C14 1.389(5)
C9 B1 1.617(5)
C10 F6 1.355(4)
C10 C11 1.382(6)
C11 F7 1.339(5)
C11 C12 1.379(7)
C12 F8 1.335(4)
C12 C13 1.372(6)
C13 F9 1.340(5)
C13 C14 1.388(5)
C14 F10 1.344(4)
C15 C16 1.378(6)
C15 C20 1.405(5)
C15 N1 1.445(5)
C16 C17 1.384(6)
C16 H16 0.9500
C17 C18 1.389(7)
C17 H17 0.9500
C18 C19 1.368(8)
C18 H18 0.9500
C19 C20 1.396(7)
C19 H19 0.9500
C20 C21 1.490(7)
C21 F18 1.306(7)
C21 F16 1.326(7)
C21 F17 1.328(7)
C22 C23 1.484(18)
C22 N2 1.566(9)
C22 C27 1.58(5)
C22 H22 1.0000
C23 C24 1.62(4)
C23 H23A 0.9900
C23 H23B 0.9900
C25 C26 1.52(2)
C25 C24 1.54(4)
C25 H25A 0.9900
C25 H25B 0.9900
C24 H24A 0.9900
C24 H24B 0.9900
C26 C27 1.58(5)
C26 H26A 0.9900
C26 H26B 0.9900
C27 H27A 0.9900
C27 H27B 0.9900
C22A C27A 1.45(5)
C22A N2 1.527(9)
C22A C23A 1.530(17)
C22A H22A 1.0000
C23A C24A 1.45(5)
C23A H23C 0.9900
C23A H23D 0.9900
C24A C25A 1.53(4)
C24A H24C 0.9900
C24A H24D 0.9900
C25A C26A 1.50(2)
C25A H25C 0.9900
C25A H25D 0.9900
C26A C27A 1.49(6)
C26A H26C 0.9900
C26A H26D 0.9900
C27A H27C 0.9900
C27A H27D 0.9900
C28 C33 1.383(6)
C28 C29 1.384(6)
C29 F11 1.333(5)
C29 C30 1.368(7)
C30 F12 1.341(5)
C30 C31 1.378(6)
C31 F13 1.331(5)
C31 C32 1.377(7)
C32 F14 1.327(5)
C32 C33 1.363(7)
C33 F15 1.348(5)
C101 O101 1.192(4)
C101 N101 1.349(4)
C101 N102 1.465(4)
C102 O102 1.268(4)
C102 N102 1.321(5)
C102 C128 1.483(5)
C103 C104 1.381(6)
C103 C108 1.391(5)
C103 B101 1.620(5)
C104 F101 1.349(5)
C104 C105 1.386(6)
C105 F102 1.342(5)
C105 C106 1.371(7)
C106 F103 1.345(5)
C106 C107 1.362(7)
C107 F104 1.352(5)
C107 C108 1.373(6)
C108 F105 1.353(5)
C109 C114 1.388(5)
C109 C110 1.393(5)
C109 B101 1.647(6)
C110 F106 1.351(5)
C110 C111 1.378(6)
C111 F107 1.339(5)
C111 C112 1.380(7)
C112 F108 1.335(5)
C112 C113 1.375(7)
C113 F109 1.338(5)
C113 C114 1.386(6)
C114 F110 1.355(5)
C115 C116 1.383(5)
C115 C120 1.397(5)
C115 N101 1.440(5)
C116 C117 1.388(6)
C116 H116 0.9500
C117 C118 1.387(6)
C117 H117 0.9500
C118 C119 1.379(6)
C118 H118 0.9500
C119 C120 1.396(5)
C119 H119 0.9500
C120 C121 1.498(6)
C121 F117 1.334(5)
C121 F118 1.338(5)
C121 F116 1.349(5)
C122 N102 1.515(4)
C122 C123 1.523(5)
C122 C127 1.530(5)
C122 H122 1.0000
C123 C124 1.529(5)
C123 H12A 0.9900
C123 H12B 0.9900
C124 C125 1.524(6)
C124 H12C 0.9900
C124 H12D 0.9900
C125 C126 1.521(7)
C125 H12E 0.9900
C125 H12F 0.9900
C126 C127 1.531(5)
C126 H12G 0.9900
C126 H12H 0.9900
C127 H12I 0.9900
C127 H12J 0.9900
C128 C129 1.382(5)
C128 C133 1.384(5)
C129 F111 1.349(4)
C129 C130 1.376(5)
C130 F112 1.329(4)
C130 C131 1.382(5)
C131 F113 1.329(4)
C131 C132 1.373(6)
C132 F114 1.340(4)
C132 C133 1.375(5)
C133 F115 1.347(4)
B1 O2 1.538(5)
B1 N1 1.538(5)
B101 N101 1.537(5)
B101 O102 1.547(5)
